data_4020375
loop_
_publ_author_name
'Hassan Sheibani'
'Paul V. Bernhardt'
'Curt Wentrup'

_journal_name_full 'Journal of Organic Chemistry'
_journal_page_first 5859
_journal_page_last 5861
_journal_paper_doi 10.1021/jo050428m
_journal_volume 70
_journal_year 2005
_chemical_formula_moiety 'C25 H19 N1 O3'
_chemical_formula_structural 'C25 H19 N O3'
_chemical_formula_sum 'C25 H19 N O3'
_chemical_formula_weight 381.41
_space_group_IT_number 2
_space_group_name_Hall '-P 1'
_space_group_name_H-M_alt 'P -1'
_symmetry_cell_setting triclinic
_symmetry_Int_Tables_number 2
_symmetry_space_group_name_Hall '-P 1'
_symmetry_space_group_name_H-M 'P -1'
_cell_angle_alpha 111.07(2)
_cell_angle_beta 91.51(2)
_cell_angle_gamma 106.99(2)
_cell_formula_units_Z 2
_cell_length_a 9.7290(10)
_cell_length_b 10.142(3)
_cell_length_c 10.829(2)
_cell_measurement_temperature 293(2)
_cell_volume 943.2(3)
_diffrn_ambient_temperature 293(2)
_exptl_crystal_density_diffrn 1.343
_cod_database_code 4020375

loop_
_symmetry_equiv_pos_as_xyz
'x, y, z'
'-x, -y, -z'

loop_
_atom_site_label
_atom_site_type_symbol
_atom_site_fract_x
_atom_site_fract_y
_atom_site_fract_z
_atom_site_U_iso_or_equiv
_atom_site_adp_type
_atom_site_occupancy
_atom_site_symmetry_multiplicity
_atom_site_calc_flag
_atom_site_refinement_flags
_atom_site_disorder_assembly
_atom_site_disorder_group
C1 C 0.2025(3) 0.2615(2) 0.5812(3) 0.0419(6) Uani 1 1 d . . .
C2 C 0.2090(3) 0.2037(2) 0.4299(2) 0.0388(6) Uani 1 1 d . . .
C3 C 0.0502(3) 0.1244(3) 0.3626(3) 0.0455(6) Uani 1 1 d . . .
C4 C 0.0302(3) 0.2741(3) 0.3852(3) 0.0435(6) Uani 1 1 d . . .
H4 H -0.0329 0.2781 0.3154 0.052 Uiso 1 1 calc R . .
C5 C -0.0015(3) 0.3332(3) 0.5267(3) 0.0433(6) Uani 1 1 d . . .
C6 C 0.1985(3) 0.3343(3) 0.3864(2) 0.0378(6) Uani 1 1 d . . .
H6 H 0.2435 0.4326 0.4582 0.045 Uiso 1 1 calc R . .
C7 C 0.0704(3) 0.3756(3) 0.7606(2) 0.0467(7) Uani 1 1 d . . .
H7A H 0.1051 0.3195 0.803 0.056 Uiso 1 1 calc R . .
H7B H -0.0328 0.3547 0.765 0.056 Uiso 1 1 calc R . .
C8 C 0.1469(3) 0.5394(3) 0.8379(2) 0.0412(6) Uani 1 1 d . . .
C9 C 0.2926(3) 0.6055(3) 0.8401(3) 0.0637(9) Uani 1 1 d . . .
H9 H 0.3453 0.5488 0.7881 0.076 Uiso 1 1 calc R . .
C10 C 0.3615(3) 0.7529(3) 0.9173(3) 0.0677(9) Uani 1 1 d . . .
H10 H 0.4602 0.7954 0.9173 0.081 Uiso 1 1 calc R . .
C11 C 0.2862(4) 0.8383(3) 0.9944(3) 0.0642(9) Uani 1 1 d . . .
H11 H 0.3332 0.9384 1.0476 0.077 Uiso 1 1 calc R . .
C12 C 0.1412(4) 0.7750(3) 0.9925(3) 0.0659(9) Uani 1 1 d . . .
H12 H 0.089 0.8325 1.0441 0.079 Uiso 1 1 calc R . .
C13 C 0.0722(3) 0.6276(3) 0.9152(3) 0.0513(7) Uani 1 1 d . . .
H13 H -0.0268 0.5862 0.9148 0.062 Uiso 1 1 calc R . .
C14 C 0.3230(3) 0.1303(3) 0.3933(2) 0.0443(6) Uani 1 1 d . . .
C15 C 0.2917(4) -0.0195(3) 0.3673(3) 0.0654(9) Uani 1 1 d . . .
H15 H 0.199 -0.0757 0.3721 0.078 Uiso 1 1 calc R . .
C16 C 0.3983(6) -0.0870(4) 0.3339(4) 0.0923(14) Uani 1 1 d . . .
H16 H 0.3767 -0.1882 0.3163 0.111 Uiso 1 1 calc R . .
C17 C 0.5345(6) -0.0053(6) 0.3267(4) 0.0951(14) Uani 1 1 d . . .
H17 H 0.6057 -0.0507 0.3045 0.114 Uiso 1 1 calc R . .
C18 C 0.5658(4) 0.1413(5) 0.3521(4) 0.0867(11) Uani 1 1 d . . .
H18 H 0.6589 0.1966 0.347 0.104 Uiso 1 1 calc R . .
C19 C 0.4615(3) 0.2105(4) 0.3855(3) 0.0631(8) Uani 1 1 d . . .
H19 H 0.4848 0.3118 0.4028 0.076 Uiso 1 1 calc R . .
C20 C 0.2416(3) 0.3319(3) 0.2537(2) 0.0409(6) Uani 1 1 d . . .
C21 C 0.2022(3) 0.2035(3) 0.1392(3) 0.0528(7) Uani 1 1 d . . .
H21 H 0.1507 0.1126 0.1435 0.063 Uiso 1 1 calc R . .
C22 C 0.2389(3) 0.2088(4) 0.0175(3) 0.0627(8) Uani 1 1 d . . .
H22 H 0.2127 0.1216 -0.0591 0.075 Uiso 1 1 calc R . .
C23 C 0.3135(3) 0.3421(4) 0.0103(3) 0.0668(9) Uani 1 1 d . . .
H23 H 0.3368 0.346 -0.0713 0.08 Uiso 1 1 calc R . .
C24 C 0.3537(4) 0.4693(4) 0.1230(3) 0.0683(9) Uani 1 1 d . . .
H24 H 0.4051 0.5599 0.118 0.082 Uiso 1 1 calc R . .
C25 C 0.3189(3) 0.4649(3) 0.2443(3) 0.0524(7) Uani 1 1 d . . .
H25 H 0.3478 0.5524 0.3207 0.063 Uiso 1 1 calc R . .
N1 N 0.0917(2) 0.3232(2) 0.6191(2) 0.0429(5) Uani 1 1 d . . .
O1 O 0.2869(2) 0.2567(2) 0.66104(18) 0.0550(5) Uani 1 1 d . . .
O2 O -0.0239(2) -0.0024(2) 0.3059(2) 0.0683(6) Uani 1 1 d . . .
O3 O -0.0992(2) 0.3837(2) 0.55826(19) 0.0576(5) Uani 1 1 d . . .

loop_
_atom_site_aniso_label
_atom_site_aniso_U_11
_atom_site_aniso_U_22
_atom_site_aniso_U_33
_atom_site_aniso_U_23
_atom_site_aniso_U_13
_atom_site_aniso_U_12
C1 0.0531(17) 0.0347(13) 0.0417(15) 0.0173(11) 0.0137(13) 0.0159(12)
C2 0.0481(16) 0.0343(12) 0.0370(13) 0.0129(10) 0.0117(12) 0.0184(11)
C3 0.0528(17) 0.0434(15) 0.0383(14) 0.0144(12) 0.0146(13) 0.0136(13)
C4 0.0423(15) 0.0514(15) 0.0400(14) 0.0174(12) 0.0096(12) 0.0197(12)
C5 0.0450(16) 0.0413(14) 0.0486(16) 0.0200(12) 0.0159(13) 0.0170(12)
C6 0.0409(15) 0.0387(13) 0.0363(13) 0.0140(10) 0.0105(11) 0.0166(11)
C7 0.0564(17) 0.0466(15) 0.0394(15) 0.0165(12) 0.0211(13) 0.0188(13)
C8 0.0470(16) 0.0455(14) 0.0367(14) 0.0185(11) 0.0135(12) 0.0190(12)
C9 0.055(2) 0.0554(18) 0.083(2) 0.0238(16) 0.0306(17) 0.0219(15)
C10 0.0498(19) 0.0554(18) 0.087(2) 0.0225(17) 0.0161(17) 0.0076(15)
C11 0.067(2) 0.0462(16) 0.067(2) 0.0128(14) 0.0053(17) 0.0130(15)
C12 0.069(2) 0.0572(18) 0.064(2) 0.0080(15) 0.0181(17) 0.0274(16)
C13 0.0467(17) 0.0530(16) 0.0512(16) 0.0137(13) 0.0143(13) 0.0191(13)
C14 0.0595(18) 0.0480(15) 0.0327(13) 0.0147(11) 0.0099(12) 0.0287(13)
C15 0.091(3) 0.0570(18) 0.0597(19) 0.0212(15) 0.0155(17) 0.0422(18)
C16 0.156(4) 0.085(3) 0.065(2) 0.0202(19) 0.020(3) 0.091(3)
C17 0.125(4) 0.147(4) 0.057(2) 0.037(2) 0.032(2) 0.107(3)
C18 0.074(3) 0.137(3) 0.086(3) 0.057(3) 0.031(2) 0.067(3)
C19 0.059(2) 0.077(2) 0.069(2) 0.0333(17) 0.0197(16) 0.0370(17)
C20 0.0444(15) 0.0491(15) 0.0386(14) 0.0199(12) 0.0136(12) 0.0240(12)
C21 0.0605(19) 0.0571(17) 0.0454(16) 0.0200(13) 0.0165(14) 0.0243(14)
C22 0.067(2) 0.086(2) 0.0416(17) 0.0190(15) 0.0166(15) 0.0395(18)
C23 0.062(2) 0.106(3) 0.056(2) 0.048(2) 0.0291(16) 0.0372(19)
C24 0.066(2) 0.083(2) 0.070(2) 0.0468(19) 0.0279(17) 0.0200(17)
C25 0.0524(18) 0.0573(17) 0.0526(17) 0.0262(14) 0.0182(14) 0.0175(14)
N1 0.0495(14) 0.0438(12) 0.0398(12) 0.0156(9) 0.0172(10) 0.0213(10)
O1 0.0709(14) 0.0671(12) 0.0402(11) 0.0224(9) 0.0153(10) 0.0386(11)
O2 0.0684(15) 0.0458(12) 0.0705(14) 0.0103(10) 0.0104(11) 0.0049(11)
O3 0.0558(13) 0.0705(13) 0.0618(13) 0.0297(10) 0.0276(10) 0.0354(11)

loop_
_geom_bond_atom_site_label_1
_geom_bond_atom_site_label_2
_geom_bond_distance
_geom_bond_site_symmetry_2
_geom_bond_publ_flag
C1 O1 1.200(3) . ?
C1 N1 1.399(3) . ?
C1 C2 1.538(3) . ?
C2 C14 1.495(3) . ?
C2 C3 1.536(4) . ?
C2 C6 1.585(3) . ?
C3 O2 1.191(3) . ?
C3 C4 1.521(3) . ?
C4 C5 1.509(4) . ?
C4 C6 1.569(4) . ?
C5 O3 1.208(3) . ?
C5 N1 1.382(3) . ?
C6 C20 1.502(3) . ?
C7 N1 1.472(3) . ?
C7 C8 1.503(3) . ?
C8 C9 1.375(4) . ?
C8 C13 1.379(3) . ?
C9 C10 1.368(4) . ?
C10 C11 1.367(4) . ?
C11 C12 1.364(4) . ?
C12 C13 1.368(4) . ?
C14 C19 1.378(4) . ?
C14 C15 1.378(4) . ?
C15 C16 1.390(5) . ?
C16 C17 1.363(6) . ?
C17 C18 1.348(6) . ?
C18 C19 1.381(4) . ?
C20 C25 1.380(3) . ?
C20 C21 1.379(4) . ?
C21 C22 1.390(4) . ?
C22 C23 1.366(4) . ?
C23 C24 1.362(4) . ?
C24 C25 1.378(4) . ?
